data_2310545
loop_
_publ_author_name
'Clearfield, A.'
'Vaughan, P.A.'

_publ_section_title
;
 The Crystal Structure of Zirconyl Chloride Octahydrate and Zirconyl
 Bromide Octahydrate
;
_journal_name_full 'Acta Crystallographica (1,1948-23,1967)'
_journal_page_first 555
_journal_page_last 558
_journal_volume 9
_journal_year 1956
_chemical_formula_sum 'Br2 H16 O9 Zr'
_chemical_name_systematic 'Zr O Br2 (H2 O)8'
_space_group_IT_number 114
_symmetry_space_group_name_Hall 'P -4 2n'
_symmetry_space_group_name_H-M 'P -4 21 c'
_cell_angle_alpha 90
_cell_angle_beta 90
_cell_angle_gamma 90
_cell_formula_units_Z 8
_cell_length_a 17.65
_cell_length_b 17.65
_cell_length_c 7.95
_cell_volume 2476.604
_citation_journal_id_ASTM ACCRA9
_cod_data_source_file Clearfield_ACCRA9_1956_199.cif
_cod_data_source_block H16Br2O9Zr1
_cod_original_formula_sum 'H16 Br2 O9 Zr1'
_cod_database_code 2310545

loop_
_symmetry_equiv_pos_as_xyz
x,y,z
y,-x,-z
-x,-y,z
-y,x,-z
x+1/2,-y+1/2,-z+1/2
-y+1/2,-x+1/2,z+1/2
-x+1/2,y+1/2,-z+1/2
y+1/2,x+1/2,z+1/2

loop_
_atom_site_label
_atom_site_type_symbol
_atom_site_fract_x
_atom_site_fract_y
_atom_site_fract_z
_atom_site_occupancy
_atom_site_U_iso_or_equiv
O7 O-2 0.361 0.06 0.218 1 0.0
O3 O-2 0.136 0.209 0.993 1 0.0
O1 O-2 0.098 0.061 0.161 1 0.0
Zr1 Zr+4 0.028 0.147 0 1 0.0
O6 O-2 0.132 0.321 0.591 1 0.0
O5 O-2 0.283 0.18 0.82 1 0.0
O2 O-2 0.037 0.201 0.719 1 0.0
O8 O-2 0.097 0.059 0.816 1 0.0
Br1 Br-1 0.011 0.365 0.38 1 0.0
O4 O-2 0.24 0.048 0.007 1 0.0
O9 O-2 0.036 0.201 0.282 1 0.0
Br2 Br-1 0.187 0.134 0.5 1 0.0
